data_4329541
loop_
_publ_author_name
'Juan Diwu'
'Daniel J. Grant'
'Shuao Wang'
'Laura Gagliardi'
'Thomas E. Albrecht-Schmitt'

_publ_section_title
;
 Periodic Trends in Lanthanide and Actinide Phosphonates: Discontinuity
 between Plutonium and Americium
;
_journal_name_full 'Inorganic Chemistry'
_journal_page_first 6906
_journal_page_last 6915
_journal_paper_doi 10.1021/ic300742p
_journal_volume 51
_journal_year 2012
_chemical_formula_moiety NaGd[CH2(PO3)2](H2O)
_chemical_formula_sum 'C H2 Gd Na O7 P2'
_chemical_formula_weight 368.21
_chemical_name_common 'sodium Gadolinium methylenediphosphonate'
_chemical_name_systematic
; 
 ? 
;
_space_group_IT_number 14
_symmetry_cell_setting monoclinic
_symmetry_space_group_name_Hall '-P 2ybc'
_symmetry_space_group_name_H-M 'P 1 21/c 1'
_atom_sites_solution_hydrogens geom
_atom_sites_solution_primary direct
_atom_sites_solution_secondary difmap
_audit_creation_method SHELXL-97
_cell_angle_alpha 90.00
_cell_angle_beta 90.414(5)
_cell_angle_gamma 90.00
_cell_formula_units_Z 4
_cell_length_a 6.661(2)
_cell_length_b 14.987(4)
_cell_length_c 6.655(2)
_cell_measurement_reflns_used 1521
_cell_measurement_temperature 100(2)
_cell_measurement_theta_max 27.61
_cell_measurement_theta_min 2.72
_cell_volume 664.3(3)
_computing_cell_refinement 'SMART SAINT'
_computing_data_collection SMART
_computing_data_reduction SAINT
_computing_molecular_graphics 'SHELXP-97 (Sheldrick, 1997)'
_computing_publication_material 'SHELCIF-97 (Sheldrick, 2000)'
_computing_structure_refinement 'SHELXL-97 (Sheldrick, 1997)'
_computing_structure_solution 'SHELXS-97 (Sheldrick, 1990)'
_diffrn_ambient_temperature 296(2)
_diffrn_detector_area_resol_mean 0
_diffrn_measured_fraction_theta_full 0.979
_diffrn_measured_fraction_theta_max 0.979
_diffrn_measurement_device_type 'Bruker APEXII'
_diffrn_measurement_method '0.5 wide w/ exposures'
_diffrn_radiation_monochromator 'Quazar optics'
_diffrn_radiation_source 'Imus microdocused'
_diffrn_radiation_type MoK\a
_diffrn_radiation_wavelength 0.71073
_diffrn_reflns_av_R_equivalents 0.0627
_diffrn_reflns_av_sigmaI/netI 0.0831
_diffrn_reflns_limit_h_max 8
_diffrn_reflns_limit_h_min -8
_diffrn_reflns_limit_k_max 18
_diffrn_reflns_limit_k_min -19
_diffrn_reflns_limit_l_max 8
_diffrn_reflns_limit_l_min -7
_diffrn_reflns_number 3843
_diffrn_reflns_theta_full 27.61
_diffrn_reflns_theta_max 27.61
_diffrn_reflns_theta_min 2.72
_exptl_absorpt_coefficient_mu 10.523
_exptl_absorpt_correction_T_max 0.854
_exptl_absorpt_correction_T_min 0.748
_exptl_absorpt_correction_type numerical
_exptl_absorpt_process_details SHELXPREP
_exptl_crystal_colour NEEDLE
_exptl_crystal_density_diffrn 3.682
_exptl_crystal_density_meas ?
_exptl_crystal_description COLORLESS
_exptl_crystal_F_000 676
_exptl_crystal_size_max 0.042
_exptl_crystal_size_mid 0.023
_exptl_crystal_size_min 0.015
_refine_diff_density_max 1.396
_refine_diff_density_min -1.625
_refine_diff_density_rms 0.340
_refine_ls_extinction_method none
_refine_ls_goodness_of_fit_ref 0.981
_refine_ls_hydrogen_treatment mixed
_refine_ls_matrix_type full
_refine_ls_number_parameters 109
_refine_ls_number_reflns 1521
_refine_ls_number_restraints 66
_refine_ls_restrained_S_all 0.962
_refine_ls_R_factor_all 0.0709
_refine_ls_R_factor_gt 0.0415
_refine_ls_shift/su_max 0.001
_refine_ls_shift/su_mean 0.000
_refine_ls_structure_factor_coef Fsqd
_refine_ls_weighting_details 'calc w=1/[\s^2^(Fo^2^)+(0.0374P)^2^+0.0000P] where P=(Fo^2^+2Fc^2^)/3'
_refine_ls_weighting_scheme calc
_refine_ls_wR_factor_gt 0.0760
_refine_ls_wR_factor_ref 0.0847
_reflns_number_gt 1106
_reflns_number_total 1521
_reflns_threshold_expression >2sigma(I)
_cod_data_source_file ic300742p_si_002_13.cif
_cod_data_source_block NaGdC1P2
_cod_depositor_comments
;
The following automatic conversions were performed:

'_exptl_absorpt_correction_type' value 'NUMERICAL' changed to
'numerical' according to the built-in table from CIF Core dictionary
named 'cif_core.dic' version 2.4.1 from 2010-06-29.

Automatic conversion script
Id: cif_fix_values 1891 2012-01-12 08:04:46Z andrius 

The following automatic conversions were performed:

'_exptl_crystal_density_meas' value 'N/A' was changed to '?' - the
value is perceived as not measured.

Automatic conversion script
Id: cif_fix_values 3008 2015-01-20 13:52:24Z robertas 
;
_cod_database_code 4329541

loop_
_symmetry_equiv_pos_as_xyz
'x, y, z'
'-x, y+1/2, -z+1/2'
'-x, -y, -z'
'x, -y-1/2, z-1/2'

loop_
_atom_site_label
_atom_site_type_symbol
_atom_site_fract_x
_atom_site_fract_y
_atom_site_fract_z
_atom_site_U_iso_or_equiv
_atom_site_adp_type
_atom_site_occupancy
_atom_site_symmetry_multiplicity
_atom_site_calc_flag
_atom_site_refinement_flags
Gd1 Gd 0.82686(7) 0.90121(3) 0.10239(6) 0.00656(14) Uani 1 1 d .
P1 P 0.6762(4) 1.09614(17) 0.1343(3) 0.0050(5) Uani 1 1 d U
P2 P 0.9721(4) 0.83937(15) -0.3952(3) 0.0046(5) Uani 1 1 d U
O7 O 0.8549(9) 0.8984(4) -0.2508(8) 0.0073(13) Uani 1 1 d U
O6 O 0.6347(10) 1.0184(4) 0.2752(9) 0.0057(13) Uani 1 1 d U
O5 O 0.4913(10) 1.1333(4) 0.0322(9) 0.0074(14) Uani 1 1 d U
O4 O 1.0102(9) 0.8872(4) -0.5931(8) 0.0047(13) Uani 1 1 d U
O3 O 0.8714(10) 0.7489(4) -0.4308(9) 0.0065(14) Uani 1 1 d U
O2 O 0.8255(10) 1.0617(4) -0.0223(8) 0.0063(14) Uani 1 1 d U
O1 O 0.5726(10) 0.8325(4) 0.3537(9) 0.0090(14) Uani 1 1 d U
C1 C 1.2132(15) 0.8152(6) -0.2768(13) 0.008(2) Uani 1 1 d U
H1A H 1.1964 0.7642 -0.1887 0.010 Uiso 1 1 calc R
H1B H 1.3067 0.7979 -0.3809 0.010 Uiso 1 1 calc R
Na1 Na 0.6934(6) 1.0289(2) -0.3634(5) 0.0092(8) Uani 1 1 d .

loop_
_atom_site_aniso_label
_atom_site_aniso_U_11
_atom_site_aniso_U_22
_atom_site_aniso_U_33
_atom_site_aniso_U_23
_atom_site_aniso_U_13
_atom_site_aniso_U_12
Gd1 0.0082(3) 0.0069(2) 0.0045(2) -0.0001(2) 0.00070(15) 0.0004(2)
P1 0.0039(12) 0.0053(10) 0.0059(10) 0.0004(9) 0.0000(8) 0.0012(11)
P2 0.0059(13) 0.0058(11) 0.0019(10) 0.0015(8) -0.0002(9) -0.0014(10)
O7 0.006(3) 0.010(3) 0.005(2) 0.001(2) 0.002(2) 0.005(3)
O6 0.008(3) 0.005(3) 0.005(3) -0.001(2) -0.002(2) 0.000(2)
O5 0.006(3) 0.008(3) 0.008(3) 0.000(2) -0.001(2) -0.001(2)
O4 0.005(2) 0.005(2) 0.0039(18) 0.0018(15) -0.0005(15) -0.0006(15)
O3 0.008(3) 0.006(3) 0.005(3) 0.000(2) -0.002(2) -0.004(2)
O2 0.006(3) 0.009(3) 0.004(3) -0.004(2) -0.001(2) 0.000(2)
O1 0.006(3) 0.013(3) 0.007(3) -0.003(2) 0.005(2) -0.003(3)
C1 0.010(4) 0.007(4) 0.009(3) 0.000(3) 0.006(3) 0.000(3)
Na1 0.008(2) 0.014(2) 0.0053(17) 0.0030(14) -0.0019(14) -0.0037(17)

loop_
_atom_type_symbol
_atom_type_description
_atom_type_scat_dispersion_real
_atom_type_scat_dispersion_imag
_atom_type_scat_source
C C 0.0033 0.0016 'International Tables Vol C Tables 4.2.6.8 and 6.1.1.4'
O O 0.0106 0.0060 'International Tables Vol C Tables 4.2.6.8 and 6.1.1.4'
P P 0.1023 0.0942 'International Tables Vol C Tables 4.2.6.8 and 6.1.1.4'
Gd Gd -0.1653 3.9035 'International Tables Vol C Tables 4.2.6.8 and 6.1.1.4'
Na Na 0.0362 0.0249 'International Tables Vol C Tables 4.2.6.8 and 6.1.1.4'
H H 0.0000 0.0000 'International Tables Vol C Tables 4.2.6.8 and 6.1.1.4'

loop_
_geom_angle_atom_site_label_1
_geom_angle_atom_site_label_2
_geom_angle_atom_site_label_3
_geom_angle
_geom_angle_site_symmetry_1
_geom_angle_site_symmetry_3
O3 Gd1 O5 82.2(2) 4_576 3_675
O3 Gd1 O7 82.8(2) 4_576 .
O5 Gd1 O7 72.2(2) 3_675 .
O3 Gd1 O4 85.9(2) 4_576 1_556
O5 Gd1 O4 139.8(2) 3_675 1_556
O7 Gd1 O4 143.8(2) . 1_556
O3 Gd1 O2 94.5(2) 4_576 3_775
O5 Gd1 O2 145.0(2) 3_675 3_775
O7 Gd1 O2 72.8(2) . 3_775
O4 Gd1 O2 73.9(2) 1_556 3_775
O3 Gd1 O6 144.8(2) 4_576 .
O5 Gd1 O6 82.2(2) 3_675 .
O7 Gd1 O6 121.5(2) . .
O4 Gd1 O6 86.0(2) 1_556 .
O2 Gd1 O6 115.8(2) 3_775 .
O3 Gd1 O2 154.3(2) 4_576 .
O5 Gd1 O2 94.7(2) 3_675 .
O7 Gd1 O2 72.1(2) . .
O4 Gd1 O2 111.33(19) 1_556 .
O2 Gd1 O2 73.4(2) 3_775 .
O6 Gd1 O2 58.50(19) . .
O3 Gd1 O1 76.0(2) 4_576 .
O5 Gd1 O1 64.5(2) 3_675 .
O7 Gd1 O1 133.6(2) . .
O4 Gd1 O1 75.4(2) 1_556 .
O2 Gd1 O1 148.5(2) 3_775 .
O6 Gd1 O1 68.8(2) . .
O2 Gd1 O1 125.7(2) . .
O3 Gd1 P1 168.49(17) 4_576 .
O5 Gd1 P1 86.67(16) 3_675 .
O7 Gd1 P1 96.50(16) . .
O4 Gd1 P1 100.99(15) 1_556 .
O2 Gd1 P1 96.22(16) 3_775 .
O6 Gd1 P1 29.02(15) . .
O2 Gd1 P1 29.55(15) . .
O1 Gd1 P1 96.68(15) . .
O3 Gd1 Na1 117.01(15) 4_576 .
O5 Gd1 Na1 65.74(16) 3_675 .
O7 Gd1 Na1 37.31(16) . .
O4 Gd1 Na1 150.68(15) 1_556 .
O2 Gd1 Na1 85.57(15) 3_775 .
O6 Gd1 Na1 84.32(15) . .
O2 Gd1 Na1 41.13(14) . .
O1 Gd1 Na1 125.64(15) . .
P1 Gd1 Na1 59.97(7) . .
O3 Gd1 Na1 102.02(17) 4_576 3_775
O5 Gd1 Na1 173.55(17) 3_675 3_775
O7 Gd1 Na1 112.99(17) . 3_775
O4 Gd1 Na1 36.98(16) 1_556 3_775
O2 Gd1 Na1 40.27(14) 3_775 3_775
O6 Gd1 Na1 91.62(16) . 3_775
O2 Gd1 Na1 83.61(15) . 3_775
O1 Gd1 Na1 111.53(15) . 3_775
P1 Gd1 Na1 88.87(7) . 3_775
Na1 Gd1 Na1 115.74(6) . 3_775
O3 Gd1 Gd1 128.45(17) 4_576 3_775
O5 Gd1 Gd1 123.59(15) 3_675 3_775
O7 Gd1 Gd1 67.90(16) . 3_775
O4 Gd1 Gd1 93.58(15) 1_556 3_775
O2 Gd1 Gd1 37.58(15) 3_775 3_775
O6 Gd1 Gd1 86.22(15) . 3_775
O2 Gd1 Gd1 35.86(15) . 3_775
O1 Gd1 Gd1 153.12(14) . 3_775
P1 Gd1 Gd1 60.84(5) . 3_775
Na1 Gd1 Gd1 58.23(6) . 3_775
Na1 Gd1 Gd1 57.51(6) 3_775 3_775
O5 P1 O6 114.1(4) . .
O5 P1 O2 110.5(4) . .
O6 P1 O2 106.4(4) . .
O5 P1 C1 107.2(4) . 3_775
O6 P1 C1 108.5(4) . 3_775
O2 P1 C1 110.1(4) . 3_775
O5 P1 Gd1 125.5(3) . .
O6 P1 Gd1 51.7(2) . .
O2 P1 Gd1 54.8(2) . .
C1 P1 Gd1 127.2(3) 3_775 .
O5 P1 Na1 79.5(3) . 3_675
O6 P1 Na1 35.0(3) . 3_675
O2 P1 Na1 125.7(3) . 3_675
C1 P1 Na1 117.4(3) 3_775 3_675
Gd1 P1 Na1 75.59(9) . 3_675
O4 P2 O7 111.2(4) . .
O4 P2 O3 111.0(3) . .
O7 P2 O3 112.7(4) . .
O4 P2 C1 108.4(4) . .
O7 P2 C1 107.2(4) . .
O3 P2 C1 106.0(4) . .
O4 P2 Na1 37.0(2) . 3_774
O7 P2 Na1 107.6(3) . 3_774
O3 P2 Na1 137.0(3) . 3_774
C1 P2 Na1 74.9(3) . 3_774
O4 P2 Na1 75.8(3) . .
O7 P2 Na1 36.3(2) . .
O3 P2 Na1 120.7(3) . .
C1 P2 Na1 128.3(3) . .
Na1 P2 Na1 84.49(11) 3_774 .
P2 O7 Na1 121.1(3) . .
P2 O7 Gd1 133.1(3) . .
Na1 O7 Gd1 105.3(3) . .
P1 O6 Na1 123.5(4) . 3_675
P1 O6 Na1 122.0(3) . 1_556
Na1 O6 Na1 85.2(2) 3_675 1_556
P1 O6 Gd1 99.3(3) . .
Na1 O6 Gd1 112.6(2) 3_675 .
Na1 O6 Gd1 115.2(3) 1_556 .
P1 O5 Gd1 145.1(4) . 3_675
P2 O4 Na1 120.1(3) . 3_774
P2 O4 Gd1 134.0(4) . 1_554
Na1 O4 Gd1 105.9(2) 3_774 1_554
P2 O3 Gd1 156.4(4) . 4_575
P1 O2 Gd1 133.7(3) . 3_775
P1 O2 Na1 117.5(3) . .
Gd1 O2 Na1 100.1(2) 3_775 .
P1 O2 Gd1 95.6(3) . .
Gd1 O2 Gd1 106.6(2) 3_775 .
Na1 O2 Gd1 96.4(2) . .
Gd1 O1 Na1 98.1(2) . 3_675
P1 C1 P2 116.1(5) 3_775 .
O7 Na1 O4 95.8(3) . 3_774
O7 Na1 O6 95.3(3) . 3_675
O4 Na1 O6 164.0(3) 3_774 3_675
O7 Na1 O6 109.3(2) . 1_554
O4 Na1 O6 92.4(2) 3_774 1_554
O6 Na1 O6 94.8(2) 3_675 1_554
O7 Na1 O2 73.4(2) . .
O4 Na1 O2 73.4(2) 3_774 .
O6 Na1 O2 98.9(2) 3_675 .
O6 Na1 O2 165.8(3) 1_554 .
O7 Na1 O1 156.9(3) . 3_675
O4 Na1 O1 98.1(2) 3_774 3_675
O6 Na1 O1 67.8(2) 3_675 3_675
O6 Na1 O1 88.5(2) 1_554 3_675
O2 Na1 O1 93.1(2) . 3_675
O7 Na1 Na1 108.4(2) . 3_674
O4 Na1 Na1 137.0(2) 3_774 3_674
O6 Na1 Na1 48.21(17) 3_675 3_674
O6 Na1 Na1 46.57(18) 1_554 3_674
O2 Na1 Na1 146.9(3) . 3_674
O1 Na1 Na1 72.83(19) 3_675 3_674
O7 Na1 P2 109.5(2) . 3_774
O4 Na1 P2 22.85(14) 3_774 3_774
O6 Na1 P2 154.1(2) 3_675 3_774
O6 Na1 P2 70.83(18) 1_554 3_774
O2 Na1 P2 95.06(19) . 3_774
O1 Na1 P2 89.83(17) 3_675 3_774
Na1 Na1 P2 114.21(16) 3_674 3_774
O7 Na1 P2 22.60(15) . .
O4 Na1 P2 88.86(19) 3_774 .
O6 Na1 P2 105.67(19) 3_675 .
O6 Na1 P2 88.19(18) 1_554 .
O2 Na1 P2 91.86(18) . .
O1 Na1 P2 172.39(19) 3_675 .
Na1 Na1 P2 99.97(16) 3_674 .
P2 Na1 P2 95.51(11) 3_774 .
O7 Na1 P1 74.59(19) . 3_675
O4 Na1 P1 160.35(19) 3_774 3_675
O6 Na1 P1 21.54(15) 3_675 3_675
O6 Na1 P1 106.9(2) 1_554 3_675
O2 Na1 P1 87.28(18) . 3_675
O1 Na1 P1 86.41(17) 3_675 3_675
Na1 Na1 P1 62.58(12) 3_674 3_675
P2 Na1 P1 175.68(13) 3_774 3_675
P2 Na1 P1 88.03(11) . 3_675
O7 Na1 Gd1 37.43(15) . .
O4 Na1 Gd1 100.37(17) 3_774 .
O6 Na1 Gd1 81.74(17) 3_675 .
O6 Na1 Gd1 145.0(2) 1_554 .
O2 Na1 Gd1 42.47(16) . .
O1 Na1 Gd1 121.27(17) 3_675 .
Na1 Na1 Gd1 120.53(16) 3_674 .
P2 Na1 Gd1 122.47(11) 3_774 .
P2 Na1 Gd1 59.89(7) . .
P1 Na1 Gd1 61.54(7) 3_675 .
O7 Na1 Gd1 72.56(18) . 3_775
O4 Na1 Gd1 37.10(14) 3_774 3_775
O6 Na1 Gd1 138.28(18) 3_675 3_775
O6 Na1 Gd1 126.9(2) 1_554 3_775
O2 Na1 Gd1 39.60(16) . 3_775
O1 Na1 Gd1 108.98(17) 3_675 3_775
Na1 Na1 Gd1 173.50(19) 3_674 3_775
P2 Na1 Gd1 59.95(7) 3_774 3_775
P2 Na1 Gd1 78.45(9) . 3_775
P1 Na1 Gd1 123.41(10) 3_675 3_775
Gd1 Na1 Gd1 64.26(6) . 3_775

loop_
_geom_bond_atom_site_label_1
_geom_bond_atom_site_label_2
_geom_bond_distance
_geom_bond_site_symmetry_2
Gd1 O3 2.280(6) 4_576
Gd1 O5 2.352(6) 3_675
Gd1 O7 2.359(6) .
Gd1 O4 2.368(5) 1_556
Gd1 O2 2.444(7) 3_775
Gd1 O6 2.463(6) .
Gd1 O2 2.544(6) .
Gd1 O1 2.601(6) .
Gd1 P1 3.097(3) .
Gd1 Na1 3.744(4) .
Gd1 Na1 3.774(4) 3_775
Gd1 Gd1 3.9989(12) 3_775
P1 O5 1.508(6) .
P1 O6 1.522(6) .
P1 O2 1.535(7) .
P1 C1 1.789(9) 3_775
P1 Na1 3.457(5) 3_675
P2 O4 1.522(6) .
P2 O7 1.525(6) .
P2 O3 1.530(6) .
P2 C1 1.820(10) .
P2 Na1 3.390(5) 3_774
P2 Na1 3.400(5) .
O7 Na1 2.352(7) .
O6 Na1 2.375(8) 3_675
O6 Na1 2.439(7) 1_556
O5 Gd1 2.352(6) 3_675
O4 Na1 2.361(7) 3_774
O4 Gd1 2.368(5) 1_554
O3 Gd1 2.280(6) 4_575
O2 Gd1 2.444(7) 3_775
O2 Na1 2.478(7) .
O1 Na1 2.731(8) 3_675
C1 P1 1.789(9) 3_775
Na1 O4 2.361(7) 3_774
Na1 O6 2.375(8) 3_675
Na1 O6 2.439(7) 1_554
Na1 O1 2.731(8) 3_675
Na1 Na1 3.259(7) 3_674
Na1 P2 3.390(5) 3_774
Na1 P1 3.457(5) 3_675
Na1 Gd1 3.774(4) 3_775
